data_4065991
loop_
_publ_author_name
'Yu, Wei-Bin'
'Han, Ying-Feng'
'Lin, Yue-Jian'
'Jin, Guo-Xin'

_publ_section_title
;
 Cleavage of C&#x2212;H Bonds for Building Tetranuclear Half-Sandwich
 Iridium Macrocycles with Ortho-Metalated Spacers
;
_journal_issue 12
_journal_name_full Organometallics
_journal_page_first 2827
_journal_paper_doi 10.1021/om1002396
_journal_volume 29
_journal_year 2010
_chemical_formula_sum 'C38 H42 Ir2 N2 O4'
_chemical_formula_weight 975.14
_chemical_name_systematic
; 
 ? 
;
_space_group_IT_number 26
_symmetry_cell_setting orthorhombic
_symmetry_space_group_name_Hall 'P 2c -2'
_symmetry_space_group_name_H-M 'P m c 21'
_atom_sites_solution_hydrogens geom
_atom_sites_solution_primary direct
_atom_sites_solution_secondary difmap
_audit_creation_method SHELXL-97
_cell_angle_alpha 90.00
_cell_angle_beta 90.00
_cell_angle_gamma 90.00
_cell_formula_units_Z 4
_cell_length_a 20.736(7)
_cell_length_b 15.146(5)
_cell_length_c 15.715(5)
_cell_measurement_reflns_used 984
_cell_measurement_temperature 293(2)
_cell_measurement_theta_max 20.173
_cell_measurement_theta_min 2.592
_cell_volume 4936(3)
_computing_cell_refinement 'Bruker SMART'
_computing_data_collection 'Bruker SMART'
_computing_data_reduction 'Bruker SHELXTL'
_computing_molecular_graphics 'Bruker SHELXTL'
_computing_publication_material 'Bruker SHELXTL'
_computing_structure_refinement 'SHELXL-97 (Sheldrick, 1997)'
_computing_structure_solution 'SHELXS-97 (Sheldrick, 1990)'
_diffrn_ambient_temperature 293(2)
_diffrn_measured_fraction_theta_full 0.999
_diffrn_measured_fraction_theta_max 0.999
_diffrn_measurement_device_type 'CCD area detector'
_diffrn_measurement_method 'phi and omega scans'
_diffrn_radiation_monochromator graphite
_diffrn_radiation_source 'fine-focus sealed tube'
_diffrn_radiation_type MoK\a
_diffrn_radiation_wavelength 0.71073
_diffrn_reflns_av_R_equivalents 0.0792
_diffrn_reflns_av_sigmaI/netI 0.1418
_diffrn_reflns_limit_h_max 24
_diffrn_reflns_limit_h_min -24
_diffrn_reflns_limit_k_max 18
_diffrn_reflns_limit_k_min -11
_diffrn_reflns_limit_l_max 18
_diffrn_reflns_limit_l_min -18
_diffrn_reflns_number 20034
_diffrn_reflns_theta_full 25.01
_diffrn_reflns_theta_max 25.01
_diffrn_reflns_theta_min 1.34
_diffrn_standards_decay_% 4.65
_exptl_absorpt_coefficient_mu 5.417
_exptl_absorpt_correction_T_max 0.7370
_exptl_absorpt_correction_T_min 0.6134
_exptl_absorpt_correction_type multi-scan
_exptl_absorpt_process_details sadabs
_exptl_crystal_colour 'dark red'
_exptl_crystal_density_diffrn 1.312
_exptl_crystal_density_method 'not measured'
_exptl_crystal_description prism
_exptl_crystal_F_000 1880
_exptl_crystal_size_max 0.10
_exptl_crystal_size_mid 0.08
_exptl_crystal_size_min 0.06
_refine_diff_density_max 1.189
_refine_diff_density_min -0.352
_refine_diff_density_rms 0.098
_refine_ls_abs_structure_details 'Flack H D (1983), Acta Cryst. A39, 876-881'
_refine_ls_abs_structure_Flack 0.000(14)
_refine_ls_extinction_method none
_refine_ls_goodness_of_fit_ref 0.721
_refine_ls_hydrogen_treatment constr
_refine_ls_matrix_type full
_refine_ls_number_parameters 386
_refine_ls_number_reflns 8552
_refine_ls_number_restraints 1
_refine_ls_restrained_S_all 0.721
_refine_ls_R_factor_all 0.0873
_refine_ls_R_factor_gt 0.0423
_refine_ls_shift/su_max 0.004
_refine_ls_shift/su_mean 0.000
_refine_ls_structure_factor_coef Fsqd
_refine_ls_weighting_details 'calc w=1/[\s^2^(Fo^2^)+(0.0295P)^2^+0.0000P] where P=(Fo^2^+2Fc^2^)/3'
_refine_ls_weighting_scheme calc
_refine_ls_wR_factor_gt 0.0780
_refine_ls_wR_factor_ref 0.0843
_reflns_number_gt 4053
_reflns_number_total 8552
_reflns_threshold_expression >2sigma(I)
_cod_data_source_file om1002396_si_001.cif
_cod_data_source_block f90605c
_cod_depositor_comments
;
The following automatic conversions were performed:

'_symmetry_cell_setting' value 'Orthorhombic' changed to
'orthorhombic' according to
/home/saulius/struct/CIF-dictionaries/cif_core.dic dictionary named
'cif_core.dic' version 2.4.1 from 2010-06-29.

Automatic conversion script
Id: cif_fix_values 1715 2011-07-08 13:25:40Z adriana 
;
_cod_original_cell_volume 4935(3)
_cod_original_sg_symbol_H-M Pmc2(1)
_cod_database_code 4065991

loop_
_symmetry_equiv_pos_as_xyz
'x, y, z'
'-x, -y, z+1/2'
'x, -y, z+1/2'
'-x, y, z'

loop_
_atom_site_label
_atom_site_type_symbol
_atom_site_fract_x
_atom_site_fract_y
_atom_site_fract_z
_atom_site_U_iso_or_equiv
_atom_site_adp_type
_atom_site_occupancy
_atom_site_symmetry_multiplicity
_atom_site_calc_flag
_atom_site_refinement_flags
Ir1 Ir 0.77267(3) 0.58637(3) 0.38061(4) 0.05695(15) Uani 1 1 d .
Ir2 Ir 0.73266(3) 0.97143(3) 0.60190(2) 0.06395(17) Uani 1 1 d .
N1 N 0.7604(6) 0.7183(6) 0.4195(5) 0.045(3) Uani 1 1 d .
N2 N 0.7468(6) 0.8768(8) 0.5101(7) 0.057(4) Uani 1 1 d .
O1 O 0.8506(4) 0.6335(6) 0.3131(6) 0.071(3) Uani 1 1 d .
O2 O 0.8844(5) 0.6887(8) 0.1852(8) 0.118(4) Uani 1 1 d .
O3 O 0.8137(8) 1.0328(11) 0.5474(8) 0.113(5) Uani 1 1 d .
O4 O 0.8413(7) 1.1479(10) 0.4640(8) 0.137(5) Uani 1 1 d .
C1 C 0.7279(10) 0.6230(8) 0.2680(9) 0.067(4) Uani 1 1 d .
C2 C 0.6641(8) 0.6208(9) 0.2430(10) 0.070(5) Uani 1 1 d .
H2 H 0.6327 0.5963 0.2780 0.084 Uiso 1 1 calc R
C3 C 0.6491(7) 0.6537(9) 0.1696(10) 0.066(4) Uani 1 1 d .
H3 H 0.6052 0.6586 0.1583 0.080 Uiso 1 1 calc R
C4 C 0.6883(10) 0.6813(9) 0.1086(13) 0.093(5) Uani 1 1 d .
H4 H 0.6722 0.6987 0.0560 0.112 Uiso 1 1 calc R
C5 C 0.7539(12) 0.6836(9) 0.1248(8) 0.104(7) Uani 1 1 d .
H5 H 0.7839 0.7030 0.0850 0.124 Uiso 1 1 calc R
C6 C 0.7716(9) 0.6541(9) 0.2068(11) 0.076(4) Uani 1 1 d .
C7 C 0.8406(9) 0.6619(12) 0.2351(12) 0.085(5) Uani 1 1 d .
C8 C 0.6871(8) 1.0481(7) 0.5122(7) 0.105(7) Uani 1 1 d G
C9 C 0.6221(7) 1.0480(8) 0.4929(9) 0.130(8) Uani 1 1 d G
H9 H 0.5948 1.0075 0.5188 0.156 Uiso 1 1 calc R
C10 C 0.5978(5) 1.1081(10) 0.4351(9) 0.108(7) Uani 1 1 d G
H10 H 0.5541 1.1081 0.4221 0.129 Uiso 1 1 calc R
C11 C 0.6385(8) 1.1683(8) 0.3967(7) 0.143(9) Uani 1 1 d G
H11 H 0.6221 1.2088 0.3578 0.172 Uiso 1 1 calc R
C12 C 0.7034(8) 1.1684(6) 0.4161(7) 0.159(11) Uani 1 1 d G
H12 H 0.7308 1.2089 0.3902 0.191 Uiso 1 1 calc R
C13 C 0.7277(7) 1.1083(8) 0.4738(7) 0.091(6) Uani 1 1 d G
C14 C 0.7991(10) 1.0910(18) 0.5018(19) 0.118(11) Uani 1 1 d .
C15 C 0.7032(6) 0.7536(9) 0.4290(7) 0.054(4) Uani 1 1 d .
H15 H 0.6666 0.7256 0.4078 0.065 Uiso 1 1 calc R
C16 C 0.6984(7) 0.8326(10) 0.4708(9) 0.067(4) Uani 1 1 d .
H16 H 0.6578 0.8586 0.4725 0.081 Uiso 1 1 calc R
C17 C 0.8027(7) 0.8418(9) 0.4936(8) 0.057(4) Uani 1 1 d .
H17 H 0.8398 0.8710 0.5115 0.069 Uiso 1 1 calc R
C18 C 0.8089(6) 0.7618(9) 0.4499(9) 0.060(4) Uani 1 1 d .
H18 H 0.8500 0.7386 0.4424 0.072 Uiso 1 1 calc R
C19 C 0.7080(12) 0.5145(12) 0.4682(12) 0.094(7) Uani 1 1 d .
C20 C 0.7255(9) 0.4605(9) 0.3956(11) 0.087(5) Uani 1 1 d .
C21 C 0.7941(8) 0.4507(8) 0.3900(10) 0.063(4) Uani 1 1 d .
C22 C 0.8178(8) 0.4881(11) 0.4638(11) 0.078(5) Uani 1 1 d .
C23 C 0.7716(12) 0.5281(9) 0.5113(10) 0.088(6) Uani 1 1 d .
C24 C 0.6494(10) 0.5345(14) 0.4892(14) 0.164(10) Uani 1 1 d .
H24A H 0.6333 0.4916 0.5289 0.246 Uiso 1 1 calc R
H24B H 0.6227 0.5348 0.4393 0.246 Uiso 1 1 calc R
H24C H 0.6487 0.5919 0.5151 0.246 Uiso 1 1 calc R
C25 C 0.6805(7) 0.4170(9) 0.3299(10) 0.102(6) Uani 1 1 d .
H25A H 0.7034 0.4084 0.2775 0.153 Uiso 1 1 calc R
H25B H 0.6439 0.4546 0.3201 0.153 Uiso 1 1 calc R
H25C H 0.6660 0.3610 0.3512 0.153 Uiso 1 1 calc R
C26 C 0.8307(8) 0.3924(10) 0.3214(10) 0.104(6) Uani 1 1 d .
H26A H 0.8616 0.4283 0.2920 0.157 Uiso 1 1 calc R
H26B H 0.8001 0.3692 0.2814 0.157 Uiso 1 1 calc R
H26C H 0.8524 0.3446 0.3494 0.157 Uiso 1 1 calc R
C27 C 0.8815(12) 0.4793(14) 0.4945(12) 0.176(11) Uani 1 1 d .
H27A H 0.8843 0.4280 0.5302 0.264 Uiso 1 1 calc R
H27B H 0.8928 0.5308 0.5269 0.264 Uiso 1 1 calc R
H27C H 0.9106 0.4732 0.4474 0.264 Uiso 1 1 calc R
C28 C 0.7804(9) 0.5746(10) 0.5935(9) 0.149(8) Uani 1 1 d .
H28A H 0.7774 0.5330 0.6393 0.224 Uiso 1 1 calc R
H28B H 0.7476 0.6188 0.5998 0.224 Uiso 1 1 calc R
H28C H 0.8221 0.6023 0.5945 0.224 Uiso 1 1 calc R
C29 C 0.7668(5) 0.9115(8) 0.7220(5) 0.118(9) Uani 1 1 d G
C30 C 0.7595(5) 1.0028(8) 0.7355(5) 0.141(11) Uani 1 1 d G
C31 C 0.6945(5) 1.0246(6) 0.7206(4) 0.092(6) Uani 1 1 d G
C32 C 0.6617(5) 0.9468(6) 0.6979(5) 0.115(7) Uani 1 1 d G
C33 C 0.7064(6) 0.8768(6) 0.6988(5) 0.170(14) Uani 1 1 d G
C34 C 0.8282(7) 0.8602(12) 0.7309(8) 0.27(2) Uani 1 1 d G
H34A H 0.8584 0.8794 0.6885 0.398 Uiso 1 1 calc R
H34B H 0.8194 0.7985 0.7235 0.398 Uiso 1 1 calc R
H34C H 0.8460 0.8700 0.7865 0.398 Uiso 1 1 calc R
C35 C 0.8116(7) 1.0657(11) 0.7612(8) 0.27(2) Uani 1 1 d G
H35A H 0.8141 1.0683 0.8221 0.407 Uiso 1 1 calc R
H35B H 0.8021 1.1234 0.7392 0.407 Uiso 1 1 calc R
H35C H 0.8522 1.0458 0.7387 0.407 Uiso 1 1 calc R
C36 C 0.6654(7) 1.1147(8) 0.7276(8) 0.222(15) Uani 1 1 d G
H36A H 0.6309 1.1136 0.7684 0.333 Uiso 1 1 calc R
H36B H 0.6488 1.1324 0.6731 0.333 Uiso 1 1 calc R
H36C H 0.6977 1.1560 0.7457 0.333 Uiso 1 1 calc R
C37 C 0.5915(6) 0.9396(10) 0.6765(8) 0.232(13) Uani 1 1 d G
H37A H 0.5673 0.9286 0.7275 0.348 Uiso 1 1 calc R
H37B H 0.5851 0.8918 0.6372 0.348 Uiso 1 1 calc R
H37C H 0.5771 0.9937 0.6511 0.348 Uiso 1 1 calc R
C38 C 0.6921(9) 0.7823(8) 0.6786(9) 0.29(2) Uani 1 1 d G
H38A H 0.6815 0.7514 0.7300 0.440 Uiso 1 1 calc R
H38B H 0.7293 0.7556 0.6529 0.440 Uiso 1 1 calc R
H38C H 0.6564 0.7792 0.6398 0.440 Uiso 1 1 calc R

loop_
_atom_site_aniso_label
_atom_site_aniso_U_11
_atom_site_aniso_U_22
_atom_site_aniso_U_33
_atom_site_aniso_U_23
_atom_site_aniso_U_13
_atom_site_aniso_U_12
Ir1 0.0743(4) 0.0437(3) 0.0528(3) -0.0016(3) -0.0017(6) 0.0071(3)
Ir2 0.0888(4) 0.0450(3) 0.0580(3) -0.0035(3) 0.0028(6) 0.0055(4)
N1 0.056(8) 0.034(6) 0.044(6) 0.002(5) -0.001(5) -0.007(6)
N2 0.054(9) 0.061(9) 0.055(8) 0.000(7) 0.007(6) 0.019(7)
O1 0.075(7) 0.071(7) 0.068(7) -0.011(6) -0.023(5) 0.024(6)
O2 0.071(9) 0.154(12) 0.130(10) 0.016(9) 0.019(7) 0.000(7)
O3 0.156(14) 0.105(12) 0.078(8) -0.005(8) -0.019(8) 0.023(11)
O4 0.135(13) 0.162(13) 0.113(10) -0.016(10) 0.024(9) -0.044(10)
C1 0.110(14) 0.025(7) 0.065(9) -0.015(7) 0.049(11) 0.001(10)
C2 0.064(12) 0.059(11) 0.088(13) 0.015(9) -0.015(10) -0.010(9)
C3 0.044(10) 0.086(11) 0.068(10) 0.016(9) 0.008(9) -0.006(8)
C4 0.102(14) 0.083(12) 0.095(13) -0.039(12) -0.004(15) -0.006(12)
C5 0.21(2) 0.063(10) 0.035(10) -0.002(7) 0.005(11) 0.007(13)
C6 0.091(12) 0.042(8) 0.096(12) -0.042(9) 0.034(12) -0.011(10)
C7 0.070(15) 0.093(15) 0.092(15) -0.011(12) -0.017(12) 0.020(11)
C8 0.139(19) 0.050(12) 0.126(17) -0.052(12) 0.045(15) -0.008(12)
C9 0.101(18) 0.114(18) 0.18(2) 0.041(16) 0.018(15) 0.011(14)
C10 0.073(13) 0.121(18) 0.129(17) 0.005(13) -0.012(11) 0.015(12)
C11 0.25(2) 0.138(19) 0.047(12) 0.001(12) -0.056(15) 0.103(18)
C12 0.37(4) 0.066(12) 0.047(10) 0.001(9) -0.002(15) 0.089(17)
C13 0.19(2) 0.028(9) 0.052(9) -0.009(7) 0.058(13) 0.009(13)
C14 0.043(13) 0.13(2) 0.18(3) -0.12(2) 0.017(16) -0.010(15)
C15 0.034(9) 0.061(10) 0.068(9) -0.011(8) 0.006(7) 0.018(8)
C16 0.057(11) 0.069(11) 0.076(11) 0.005(9) -0.001(9) 0.034(9)
C17 0.044(10) 0.062(10) 0.066(10) -0.014(8) -0.005(8) -0.007(8)
C18 0.023(8) 0.055(9) 0.102(11) -0.016(9) 0.012(8) 0.013(7)
C19 0.15(2) 0.066(13) 0.069(13) 0.012(11) 0.063(14) 0.023(14)
C20 0.119(15) 0.058(9) 0.086(13) 0.018(11) 0.001(13) 0.014(12)
C21 0.098(12) 0.051(8) 0.039(8) -0.017(8) -0.003(9) 0.004(7)
C22 0.067(13) 0.080(13) 0.086(13) 0.033(11) -0.029(10) 0.040(11)
C23 0.155(19) 0.040(9) 0.070(12) -0.009(8) 0.031(13) 0.039(13)
C24 0.17(2) 0.13(2) 0.19(2) -0.045(18) 0.108(19) -0.033(18)
C25 0.085(12) 0.035(8) 0.186(18) -0.010(11) -0.038(12) -0.021(9)
C26 0.096(14) 0.073(14) 0.144(16) 0.005(12) 0.019(12) 0.038(10)
C27 0.28(3) 0.16(2) 0.087(17) 0.031(15) 0.000(18) -0.01(2)
C28 0.31(3) 0.104(13) 0.037(8) 0.007(12) -0.022(13) 0.042(13)
C29 0.13(2) 0.19(3) 0.036(9) -0.018(13) -0.033(11) 0.04(2)
C30 0.19(3) 0.22(3) 0.018(8) -0.039(12) 0.014(12) -0.09(2)
C31 0.143(18) 0.046(10) 0.088(13) 0.003(10) -0.027(13) -0.018(13)
C32 0.112(17) 0.082(15) 0.15(2) 0.017(13) -0.002(13) -0.052(12)
C33 0.43(4) 0.030(10) 0.049(11) 0.019(9) 0.041(18) 0.017(18)
C34 0.15(3) 0.43(5) 0.21(3) 0.20(3) 0.03(2) 0.14(3)
C35 0.18(3) 0.45(6) 0.19(3) -0.05(3) -0.07(2) -0.16(3)
C36 0.43(4) 0.105(19) 0.127(18) 0.022(15) 0.10(2) 0.13(2)
C37 0.109(19) 0.36(4) 0.23(3) -0.07(3) -0.013(18) -0.10(2)
C38 0.66(6) 0.075(17) 0.15(2) 0.029(16) 0.07(3) -0.04(3)

loop_
_atom_type_symbol
_atom_type_description
_atom_type_scat_dispersion_real
_atom_type_scat_dispersion_imag
_atom_type_scat_source
C C 0.0033 0.0016 'International Tables Vol C Tables 4.2.6.8 and 6.1.1.4'
H H 0.0000 0.0000 'International Tables Vol C Tables 4.2.6.8 and 6.1.1.4'
N N 0.0061 0.0033 'International Tables Vol C Tables 4.2.6.8 and 6.1.1.4'
O O 0.0106 0.0060 'International Tables Vol C Tables 4.2.6.8 and 6.1.1.4'
Ir Ir -1.4442 7.9887 'International Tables Vol C Tables 4.2.6.8 and 6.1.1.4'

loop_
_geom_angle_atom_site_label_1
_geom_angle_atom_site_label_2
_geom_angle_atom_site_label_3
_geom_angle
O1 Ir1 C1 79.5(6)
O1 Ir1 N1 85.1(4)
C1 Ir1 N1 86.5(4)
O1 Ir1 C21 102.1(5)
C1 Ir1 C21 114.5(5)
N1 Ir1 C21 158.6(5)
O1 Ir1 C20 135.9(5)
C1 Ir1 C20 97.2(6)
N1 Ir1 C20 138.8(6)
C21 Ir1 C20 39.3(5)
O1 Ir1 C22 102.0(5)
C1 Ir1 C22 151.9(6)
N1 Ir1 C22 121.6(6)
C21 Ir1 C22 37.4(6)
C20 Ir1 C22 61.9(6)
O1 Ir1 C19 165.4(7)
C1 Ir1 C19 113.1(8)
N1 Ir1 C19 102.3(5)
C21 Ir1 C19 66.6(6)
C20 Ir1 C19 38.8(6)
C22 Ir1 C19 63.5(7)
O1 Ir1 C23 128.2(7)
C1 Ir1 C23 152.2(8)
N1 Ir1 C23 96.1(4)
C21 Ir1 C23 63.4(5)
C20 Ir1 C23 63.0(7)
C22 Ir1 C23 35.7(5)
C19 Ir1 C23 39.4(6)
N2 Ir2 C8 88.8(4)
N2 Ir2 O3 84.7(5)
C8 Ir2 O3 80.7(5)
N2 Ir2 C32 118.1(4)
C8 Ir2 C32 105.4(5)
O3 Ir2 C32 156.1(5)
N2 Ir2 C33 93.9(4)
C8 Ir2 C33 137.9(5)
O3 Ir2 C33 141.4(5)
C32 Ir2 C33 38.20(16)
N2 Ir2 C31 155.5(4)
C8 Ir2 C31 102.2(4)
O3 Ir2 C31 118.4(5)
C32 Ir2 C31 38.01(15)
C33 Ir2 C31 63.3(2)
N2 Ir2 C29 105.5(4)
C8 Ir2 C29 164.6(4)
O3 Ir2 C29 105.9(4)
C32 Ir2 C29 63.1(2)
C33 Ir2 C29 37.54(15)
C31 Ir2 C29 62.5(2)
N2 Ir2 C30 141.0(5)
C8 Ir2 C30 129.9(4)
O3 Ir2 C30 95.2(4)
C32 Ir2 C30 62.9(2)
C33 Ir2 C30 62.6(2)
C31 Ir2 C30 37.27(14)
C29 Ir2 C30 37.01(14)
C18 N1 C15 117.0(11)
C18 N1 Ir1 119.8(9)
C15 N1 Ir1 122.0(9)
C17 N2 C16 111.6(13)
C17 N2 Ir2 123.4(10)
C16 N2 Ir2 124.0(10)
C7 O1 Ir1 118.0(11)
C14 O3 Ir2 111.9(17)
C2 C1 C6 115.6(17)
C2 C1 Ir1 131.7(12)
C6 C1 Ir1 112.7(15)
C3 C2 C1 118.4(15)
C2 C3 C4 128.2(17)
C3 C4 C5 118.5(19)
C4 C5 C6 114.5(18)
C1 C6 C5 124.4(19)
C1 C6 C7 116.0(18)
C5 C6 C7 119.4(17)
O2 C7 O1 124.7(17)
O2 C7 C6 121.7(16)
O1 C7 C6 113.5(17)
C9 C8 C13 120.0
C9 C8 Ir2 126.8(9)
C13 C8 Ir2 113.1(9)
C8 C9 C10 120.0
C11 C10 C9 120.0
C10 C11 C12 120.0
C13 C12 C11 120.0
C12 C13 C8 120.0
C12 C13 C14 129.8(16)
C8 C13 C14 110.1(16)
O3 C14 O4 125(2)
O3 C14 C13 123(2)
O4 C14 C13 112(3)
N1 C15 C16 118.5(13)
N2 C16 C15 126.6(13)
N2 C17 C18 122.2(13)
N1 C18 C17 123.4(12)
C24 C19 C20 125(3)
C24 C19 C23 133(2)
C20 C19 C23 102.3(16)
C24 C19 Ir1 127.8(16)
C20 C19 Ir1 68.6(9)
C23 C19 Ir1 71.2(11)
C21 C20 C19 110.8(17)
C21 C20 C25 121.1(14)
C19 C20 C25 128.1(19)
C21 C20 Ir1 68.6(8)
C19 C20 Ir1 72.6(10)
C25 C20 Ir1 125.5(10)
C22 C21 C20 105.1(14)
C22 C21 C26 128.8(16)
C20 C21 C26 125.0(13)
C22 C21 Ir1 74.6(8)
C20 C21 Ir1 72.2(8)
C26 C21 Ir1 126.5(11)
C23 C22 C21 113.1(15)
C23 C22 C27 121(2)
C21 C22 C27 125.6(18)
C23 C22 Ir1 73.9(9)
C21 C22 Ir1 68.0(8)
C27 C22 Ir1 131.9(14)
C22 C23 C28 127(2)
C22 C23 C19 108.2(16)
C28 C23 C19 124.7(18)
C22 C23 Ir1 70.4(9)
C28 C23 Ir1 127.7(10)
C19 C23 Ir1 69.4(10)
C33 C29 C30 108.0
C33 C29 C34 126.0
C30 C29 C34 126.0
C33 C29 Ir2 69.3(3)
C30 C29 Ir2 71.9(3)
C34 C29 Ir2 124.4(3)
C31 C30 C29 108.0
C31 C30 C35 126.0
C29 C30 C35 126.0
C31 C30 Ir2 69.7(3)
C29 C30 Ir2 71.0(3)
C35 C30 Ir2 124.9(3)
C32 C31 C30 108.0
C32 C31 C36 126.0
C30 C31 C36 126.0
C32 C31 Ir2 69.5(3)
C30 C31 Ir2 73.0(3)
C36 C31 Ir2 123.1(3)
C31 C32 C33 108.0
C31 C32 C37 126.0
C33 C32 C37 126.0
C31 C32 Ir2 72.5(3)
C33 C32 Ir2 71.7(3)
C37 C32 Ir2 121.5(3)
C32 C33 C29 108.0
C32 C33 C38 126.0
C29 C33 C38 126.0
C32 C33 Ir2 70.1(3)
C29 C33 Ir2 73.2(3)
C38 C33 Ir2 122.3(3)

loop_
_geom_bond_atom_site_label_1
_geom_bond_atom_site_label_2
_geom_bond_distance
Ir1 O1 2.061(10)
Ir1 C1 2.074(18)
Ir1 N1 2.105(9)
Ir1 C21 2.107(13)
Ir1 C20 2.155(15)
Ir1 C22 2.191(13)
Ir1 C19 2.210(19)
Ir1 C23 2.235(16)
Ir2 N2 2.055(12)
Ir2 C8 2.056(13)
Ir2 O3 2.103(17)
Ir2 C32 2.141(8)
Ir2 C33 2.160(8)
Ir2 C31 2.180(8)
Ir2 C29 2.211(8)
Ir2 C30 2.223(8)
N1 C18 1.294(14)
N1 C15 1.310(13)
N2 C17 1.301(15)
N2 C16 1.355(16)
O1 C7 1.315(18)
O2 C7 1.266(18)
O3 C14 1.17(3)
O4 C14 1.37(3)
C1 C2 1.380(19)
C1 C6 1.403(18)
C2 C3 1.294(17)
C3 C4 1.325(19)
C4 C5 1.38(2)
C5 C6 1.412(19)
C6 C7 1.50(2)
C8 C9 1.380(6)
C8 C13 1.380(6)
C9 C10 1.381(6)
C10 C11 1.380(6)
C11 C12 1.380(6)
C12 C13 1.380(6)
C13 C14 1.57(2)
C15 C16 1.369(16)
C17 C18 1.399(16)
C19 C24 1.29(2)
C19 C20 1.45(2)
C19 C23 1.50(2)
C20 C21 1.433(19)
C20 C25 1.539(19)
C21 C22 1.38(2)
C21 C26 1.586(17)
C22 C23 1.36(2)
C22 C27 1.41(2)
C23 C28 1.48(2)
C29 C33 1.408(4)
C29 C30 1.408(4)
C29 C34 1.496(5)
C30 C31 1.408(4)
C30 C35 1.497(5)
C31 C32 1.408(4)
C31 C36 1.497(5)
C32 C33 1.408(4)
C32 C37 1.497(5)
C33 C38 1.496(5)
